data_4065642
loop_
_publ_author_name
'McAdam, C. John'
'Robinson, Brian H.'
'Simpson, Jim'
'Tagg, Tei'

_publ_section_title
;
 Ferrocenyl&#x2212;Naphthalimide Donor&#x2212;Acceptor Dyads with Aromatic
 Spacer Groups
;
_journal_issue 11
_journal_name_full Organometallics
_journal_page_first 2474
_journal_paper_doi 10.1021/om1000452
_journal_volume 29
_journal_year 2010
_chemical_formula_moiety 'C39 H29 Fe N O2'
_chemical_formula_sum 'C39 H29 Fe N O2'
_chemical_formula_weight 599.48
_chemical_name_systematic
; 
(E)-1-ethenylferrocenyl-4-(4-ethynyl-N-methyl-1,8-naphthalimide)benzene
;
_space_group_IT_number 14
_symmetry_cell_setting monoclinic
_symmetry_space_group_name_Hall '-P 2yn'
_symmetry_space_group_name_H-M 'P 1 21/n 1'
_atom_sites_solution_hydrogens geom
_atom_sites_solution_primary direct
_atom_sites_solution_secondary difmap
_audit_creation_method SHELXL-97
_cell_angle_alpha 90.000(5)
_cell_angle_beta 99.922(5)
_cell_angle_gamma 90.000(5)
_cell_formula_units_Z 4
_cell_length_a 16.275(5)
_cell_length_b 9.665(5)
_cell_length_c 18.385(5)
_cell_measurement_reflns_used 6483
_cell_measurement_temperature 85(2)
_cell_measurement_theta_max 63.37
_cell_measurement_theta_min 4.35
_cell_volume 2848.7(19)
_computing_cell_refinement 'APEX2 and SAINT (Bruker 2006)'
_computing_data_collection 'APEX2 (Bruker 2006)'
_computing_data_reduction SAINT
_computing_molecular_graphics
;
SHELXTL (Sheldrick, 2008) and Mercury (Macrae et al., 2006)
;
_computing_publication_material
;
SHELXL-97, enCIFer (Allen et al., 2004), PLATON (Spek, 2003) publCIF (Westrip,
2008)
;
_computing_structure_refinement
;
SHELXL-97 (Sheldrick, 2008) & TITAN (Hunter & Simpson, 1999)
;
_computing_structure_solution 'SHELXS-97 (Sheldrick, 2008)'
_diffrn_ambient_temperature 85(2)
_diffrn_measured_fraction_theta_full 0.992
_diffrn_measured_fraction_theta_max 0.992
_diffrn_measurement_device_type 'Bruker APEXII CCD area detector'
_diffrn_measurement_method '\w scans'
_diffrn_radiation_monochromator graphite
_diffrn_radiation_source 'fine-focus sealed tube'
_diffrn_radiation_type MoK\a
_diffrn_radiation_wavelength 0.71069
_diffrn_reflns_av_R_equivalents 0.0741
_diffrn_reflns_av_sigmaI/netI 0.0650
_diffrn_reflns_limit_h_max 18
_diffrn_reflns_limit_h_min -18
_diffrn_reflns_limit_k_max 10
_diffrn_reflns_limit_k_min -10
_diffrn_reflns_limit_l_max 20
_diffrn_reflns_limit_l_min -20
_diffrn_reflns_number 20104
_diffrn_reflns_theta_full 23.38
_diffrn_reflns_theta_max 23.38
_diffrn_reflns_theta_min 1.54
_diffrn_standards_number 0
_exptl_absorpt_coefficient_mu 0.567
_exptl_absorpt_correction_T_max 1.000
_exptl_absorpt_correction_T_min 0.699
_exptl_absorpt_correction_type multi-scan
_exptl_absorpt_process_details 'SADABS (Bruker, 2006)'
_exptl_crystal_colour yellow
_exptl_crystal_density_diffrn 1.398
_exptl_crystal_density_method 'not measured'
_exptl_crystal_description plate
_exptl_crystal_F_000 1248
_exptl_crystal_size_max 0.38
_exptl_crystal_size_mid 0.20
_exptl_crystal_size_min 0.05
_refine_diff_density_max 2.142
_refine_diff_density_min -0.556
_refine_diff_density_rms 0.120
_refine_ls_extinction_method none
_refine_ls_goodness_of_fit_ref 1.184
_refine_ls_hydrogen_treatment constr
_refine_ls_matrix_type full
_refine_ls_number_parameters 386
_refine_ls_number_reflns 4120
_refine_ls_number_restraints 52
_refine_ls_restrained_S_all 1.227
_refine_ls_R_factor_all 0.1244
_refine_ls_R_factor_gt 0.0998
_refine_ls_shift/su_max 0.006
_refine_ls_shift/su_mean <0.001
_refine_ls_structure_factor_coef Fsqd
_refine_ls_weighting_details 'calc w=1/[\s^2^(Fo^2^)+(0.0828P)^2^+20.4028P] where P=(Fo^2^+2Fc^2^)/3'
_refine_ls_weighting_scheme calc
_refine_ls_wR_factor_gt 0.2319
_refine_ls_wR_factor_ref 0.2514
_reflns_number_gt 3284
_reflns_number_total 4120
_reflns_threshold_expression I>2\s(I)
_cod_data_source_file om1000452_si_003.cif
_cod_data_source_block structure7
_cod_original_sg_symbol_H-M 'P 21/n'
_cod_database_code 4065642

loop_
_symmetry_equiv_pos_as_xyz
'x, y, z'
'-x+1/2, y+1/2, -z+1/2'
'-x, -y, -z'
'x-1/2, -y-1/2, z-1/2'

loop_
_atom_site_label
_atom_site_type_symbol
_atom_site_fract_x
_atom_site_fract_y
_atom_site_fract_z
_atom_site_U_iso_or_equiv
_atom_site_adp_type
_atom_site_occupancy
_atom_site_symmetry_multiplicity
_atom_site_calc_flag
_atom_site_refinement_flags
C13 C 0.0803(6) 1.3699(8) 0.3304(4) 0.037(2) Uani 1 1 d .
H13A H 0.1124 1.3309 0.3743 0.056 Uiso 1 1 calc R
H13B H 0.0284 1.4043 0.3411 0.056 Uiso 1 1 calc R
H13C H 0.1109 1.4444 0.3132 0.056 Uiso 1 1 calc R
N1 N 0.0637(4) 1.2623(6) 0.2728(3) 0.0250(15) Uani 1 1 d .
C11 C -0.0191(5) 1.2181(8) 0.2529(4) 0.0254(18) Uani 1 1 d .
O11 O -0.0729(4) 1.2683(6) 0.2822(3) 0.0407(15) Uani 1 1 d .
C12 C 0.1310(5) 1.2137(8) 0.2439(4) 0.030(2) Uani 1 1 d .
O12 O 0.2011(4) 1.2586(7) 0.2646(3) 0.0437(16) Uani 1 1 d .
C1 C 0.1138(6) 1.1034(8) 0.1869(4) 0.032(2) Uani 1 1 d .
C2 C 0.1762(7) 1.0452(9) 0.1560(5) 0.054(3) Uani 1 1 d D
H2 H 0.2315 1.0716 0.1713 0.065 Uiso 1 1 calc R
C3 C 0.1542(6) 0.9403(10) 0.0982(5) 0.054(3) Uani 1 1 d DU
H3 H 0.1957 0.9010 0.0759 0.065 Uiso 1 1 calc R
C4 C 0.0701(6) 0.8982(10) 0.0761(5) 0.057(3) Uani 1 1 d DU
C5 C -0.0762(6) 0.9132(10) 0.0882(5) 0.052(3) Uani 1 1 d DU
H5 H -0.0910 0.8448 0.0528 0.063 Uiso 1 1 calc R
C6 C -0.1329(5) 0.9681(7) 0.1181(4) 0.060(3) Uani 1 1 d U
H6 H -0.1877 0.9396 0.1028 0.072 Uiso 1 1 calc R
C7 C -0.1169(5) 1.0686(7) 0.1727(4) 0.051(3) Uani 1 1 d R
H7 H -0.1598 1.1062 0.1939 0.061 Uiso 1 1 calc R
C8 C -0.0350(5) 1.1112(8) 0.1947(4) 0.031(2) Uani 1 1 d .
C9 C 0.0308(5) 1.0571(8) 0.1631(4) 0.0274(19) Uani 1 1 d .
C10 C 0.0108(6) 0.9530(9) 0.1070(5) 0.044(2) Uani 1 1 d DU
C14 C 0.0455(8) 0.7919(11) 0.0184(6) 0.066(3) Uani 1 1 d D
C15 C 0.0214(8) 0.7035(12) -0.0266(6) 0.066(3) Uani 1 1 d U
C16 C -0.0084(9) 0.5949(11) -0.0815(6) 0.063(3) Uani 1 1 d U
C17 C 0.0434(10) 0.5350(12) -0.1159(6) 0.077(4) Uani 1 1 d .
H17 H 0.0991 0.5614 -0.1060 0.093 Uiso 1 1 calc R
C18 C 0.0195(7) 0.4338(10) -0.1665(5) 0.050(3) Uani 1 1 d .
H18 H 0.0595 0.3938 -0.1904 0.060 Uiso 1 1 calc R
C19 C -0.0616(6) 0.3883(8) -0.1836(4) 0.040(2) Uani 1 1 d .
C20 C -0.1212(7) 0.4472(10) -0.1475(5) 0.051(3) Uani 1 1 d .
H20 H -0.1766 0.4185 -0.1568 0.062 Uiso 1 1 calc R
C21 C -0.0923(8) 0.5580(11) -0.0935(5) 0.064(3) Uani 1 1 d U
H21 H -0.1296 0.6020 -0.0681 0.077 Uiso 1 1 calc R
C22 C -0.0903(6) 0.2769(8) -0.2396(4) 0.035(2) Uani 1 1 d .
H22 H -0.1439 0.2421 -0.2410 0.042 Uiso 1 1 calc R
C23 C -0.0462(6) 0.2247(8) -0.2866(4) 0.034(2) Uani 1 1 d .
H23 H 0.0072 0.2594 -0.2863 0.041 Uiso 1 1 calc R
C24 C -0.0761(5) 0.1155(8) -0.3392(4) 0.031(2) Uani 1 1 d .
C25 C -0.0276(5) 0.0514(9) -0.3865(4) 0.032(2) Uani 1 1 d .
H25 H 0.0278 0.0713 -0.3887 0.039 Uiso 1 1 calc R
C26 C -0.0777(6) -0.0480(8) -0.4300(4) 0.034(2) Uani 1 1 d .
H26 H -0.0604 -0.1046 -0.4654 0.041 Uiso 1 1 calc R
C27 C -0.1573(5) -0.0474(8) -0.4111(4) 0.032(2) Uani 1 1 d .
H27 H -0.2019 -0.1036 -0.4313 0.039 Uiso 1 1 calc R
C28 C -0.1579(5) 0.0555(8) -0.3550(4) 0.0279(18) Uani 1 1 d .
H28 H -0.2031 0.0791 -0.3328 0.033 Uiso 1 1 calc R
Fe1 Fe -0.12895(7) 0.14429(11) -0.44790(6) 0.0254(4) Uani 1 1 d .
C29 C -0.1387(6) 0.3517(9) -0.4630(4) 0.039(2) Uani 1 1 d .
H29 H -0.1233 0.4184 -0.4268 0.047 Uiso 1 1 calc R
C30 C -0.0856(6) 0.2954(9) -0.5092(5) 0.039(2) Uani 1 1 d .
H30 H -0.0300 0.3186 -0.5084 0.047 Uiso 1 1 calc R
C31 C -0.1320(6) 0.1982(9) -0.5566(4) 0.040(2) Uani 1 1 d .
H31 H -0.1126 0.1458 -0.5926 0.048 Uiso 1 1 calc R
C32 C -0.2148(6) 0.1945(9) -0.5392(4) 0.041(2) Uani 1 1 d .
H32 H -0.2584 0.1391 -0.5621 0.049 Uiso 1 1 calc R
C33 C -0.2188(6) 0.2902(9) -0.4807(4) 0.034(2) Uani 1 1 d .
H33 H -0.2649 0.3087 -0.4586 0.041 Uiso 1 1 calc R
C34 C 0.2062(6) 0.1653(11) -0.3212(6) 0.059(3) Uani 1 1 d .
H34 H 0.2232 0.0777 -0.3038 0.071 Uiso 1 1 calc R
C35 C 0.1920(6) 0.2718(15) -0.2718(6) 0.070(4) Uani 1 1 d .
H35 H 0.2008 0.2570 -0.2210 0.084 Uiso 1 1 calc R
C36 C 0.1637(6) 0.4026(11) -0.3025(6) 0.053(3) Uani 1 1 d .
H36 H 0.1531 0.4748 -0.2720 0.064 Uiso 1 1 calc R
C37 C 0.1529(7) 0.4198(12) -0.3741(7) 0.064(3) Uani 1 1 d .
H37 H 0.1335 0.5048 -0.3937 0.076 Uiso 1 1 calc R
C38 C 0.1687(7) 0.3205(13) -0.4198(7) 0.066(3) Uani 1 1 d .
H38 H 0.1620 0.3386 -0.4701 0.079 Uiso 1 1 calc R
C39 C 0.1944(7) 0.1940(11) -0.3943(6) 0.056(3) Uani 1 1 d .
H39 H 0.2041 0.1257 -0.4274 0.067 Uiso 1 1 calc R

loop_
_atom_site_aniso_label
_atom_site_aniso_U_11
_atom_site_aniso_U_22
_atom_site_aniso_U_33
_atom_site_aniso_U_23
_atom_site_aniso_U_13
_atom_site_aniso_U_12
C13 0.063(6) 0.025(4) 0.019(4) -0.012(4) -0.004(4) -0.007(4)
N1 0.038(4) 0.019(3) 0.016(3) -0.005(3) -0.002(3) -0.002(3)
C11 0.032(4) 0.021(4) 0.021(4) 0.005(3) -0.002(4) -0.001(4)
O11 0.046(4) 0.044(4) 0.034(3) 0.006(3) 0.011(3) 0.009(3)
C12 0.045(5) 0.024(4) 0.021(4) 0.009(3) 0.003(4) -0.003(4)
O12 0.034(3) 0.049(4) 0.044(4) 0.013(3) -0.005(3) -0.014(3)
C1 0.055(6) 0.020(4) 0.024(4) 0.005(3) 0.014(4) 0.012(4)
C2 0.076(7) 0.051(6) 0.038(5) 0.024(5) 0.022(5) 0.023(6)
C3 0.080(5) 0.051(4) 0.039(4) 0.009(4) 0.035(4) 0.025(4)
C4 0.073(5) 0.050(4) 0.048(4) 0.009(4) 0.007(4) 0.001(4)
C5 0.069(5) 0.038(4) 0.039(4) 0.005(3) -0.019(4) -0.017(4)
C6 0.061(5) 0.054(5) 0.058(5) 0.004(4) -0.008(4) -0.015(4)
C7 0.058(6) 0.036(5) 0.047(6) 0.021(5) -0.020(5) -0.019(5)
C8 0.046(5) 0.022(4) 0.020(4) 0.003(3) -0.008(4) -0.005(4)
C9 0.049(5) 0.017(4) 0.014(4) 0.000(3) -0.002(4) -0.004(4)
C10 0.082(6) 0.027(4) 0.025(4) 0.008(4) 0.014(4) 0.016(4)
C14 0.097(9) 0.049(7) 0.048(6) -0.008(6) 0.003(6) 0.006(6)
C15 0.098(7) 0.048(5) 0.049(6) -0.007(5) 0.001(5) 0.005(5)
C16 0.103(8) 0.035(5) 0.045(6) 0.012(5) -0.006(6) -0.002(5)
C17 0.140(12) 0.052(7) 0.033(6) 0.000(5) -0.001(7) -0.033(8)
C18 0.071(7) 0.040(6) 0.034(5) 0.000(4) -0.004(5) -0.022(5)
C19 0.083(7) 0.018(4) 0.014(4) 0.000(3) -0.002(4) 0.008(5)
C20 0.075(7) 0.043(6) 0.029(5) -0.012(4) -0.008(5) 0.032(5)
C21 0.107(7) 0.056(6) 0.036(5) 0.018(4) 0.027(5) 0.056(6)
C22 0.057(6) 0.023(4) 0.026(4) 0.002(4) 0.005(4) 0.006(4)
C23 0.048(5) 0.028(5) 0.023(4) 0.000(4) -0.001(4) 0.001(4)
C24 0.050(5) 0.022(4) 0.020(4) 0.003(3) -0.001(4) 0.008(4)
C25 0.035(5) 0.034(5) 0.026(4) 0.010(4) 0.001(4) 0.004(4)
C26 0.062(6) 0.019(4) 0.019(4) 0.002(3) 0.004(4) 0.014(4)
C27 0.046(5) 0.026(4) 0.023(4) 0.000(3) -0.001(4) -0.009(4)
C28 0.036(5) 0.026(4) 0.022(4) 0.002(3) 0.009(4) -0.003(4)
Fe1 0.0388(7) 0.0191(6) 0.0172(6) -0.0018(5) 0.0013(5) 0.0011(5)
C29 0.073(6) 0.019(4) 0.022(4) -0.001(4) -0.001(4) -0.003(5)
C30 0.048(5) 0.026(5) 0.046(5) 0.009(4) 0.014(5) 0.007(4)
C31 0.071(7) 0.031(5) 0.021(4) 0.004(4) 0.014(4) 0.015(5)
C32 0.069(7) 0.024(4) 0.022(4) 0.002(4) -0.011(4) 0.004(4)
C33 0.044(5) 0.032(5) 0.025(4) 0.004(4) 0.003(4) 0.010(4)
C34 0.057(7) 0.040(6) 0.070(8) 0.010(6) -0.020(6) 0.012(5)
C35 0.048(6) 0.122(12) 0.031(5) 0.013(7) -0.015(5) -0.025(7)
C36 0.046(6) 0.047(6) 0.069(8) -0.023(6) 0.016(5) -0.012(5)
C37 0.054(7) 0.049(7) 0.078(9) 0.016(6) -0.016(6) 0.009(5)
C38 0.071(8) 0.065(8) 0.055(7) 0.009(6) -0.011(6) -0.007(6)
C39 0.068(7) 0.045(6) 0.049(6) -0.014(5) -0.003(5) -0.003(5)

loop_
_atom_type_symbol
_atom_type_description
_atom_type_scat_dispersion_real
_atom_type_scat_dispersion_imag
_atom_type_scat_source
C C 0.0033 0.0016 'International Tables Vol C Tables 4.2.6.8 and 6.1.1.4'
H H 0.0000 0.0000 'International Tables Vol C Tables 4.2.6.8 and 6.1.1.4'
N N 0.0061 0.0033 'International Tables Vol C Tables 4.2.6.8 and 6.1.1.4'
O O 0.0106 0.0060 'International Tables Vol C Tables 4.2.6.8 and 6.1.1.4'
Fe Fe 0.3463 0.8444 'International Tables Vol C Tables 4.2.6.8 and 6.1.1.4'

loop_
_geom_angle_atom_site_label_1
_geom_angle_atom_site_label_2
_geom_angle_atom_site_label_3
_geom_angle
N1 C13 H13A 109.5
N1 C13 H13B 109.5
H13A C13 H13B 109.5
N1 C13 H13C 109.5
H13A C13 H13C 109.5
H13B C13 H13C 109.5
C12 N1 C11 125.9(6)
C12 N1 C13 117.2(7)
C11 N1 C13 116.8(7)
O11 C11 N1 120.1(7)
O11 C11 C8 123.6(7)
N1 C11 C8 116.3(7)
O12 C12 N1 121.3(8)
O12 C12 C1 121.9(8)
N1 C12 C1 116.8(7)
C2 C1 C9 118.6(8)
C2 C1 C12 121.6(8)
C9 C1 C12 119.8(7)
C1 C2 C3 118.6(9)
C1 C2 H2 120.7
C3 C2 H2 120.7
C4 C3 C2 120.6(9)
C4 C3 H3 119.7
C2 C3 H3 119.7
C10 C4 C3 120.3(8)
C10 C4 C14 117.5(9)
C3 C4 C14 122.2(10)
C6 C5 C10 122.6(9)
C6 C5 H5 118.7
C10 C5 H5 118.7
C5 C6 C7 123.1(5)
C5 C6 H6 118.5
C7 C6 H6 118.5
C8 C7 C6 118.0(5)
C8 C7 H7 121.0
C6 C7 H7 121.0
C7 C8 C9 122.1(7)
C7 C8 C11 117.3(8)
C9 C8 C11 120.6(7)
C8 C9 C1 120.6(7)
C8 C9 C10 117.6(7)
C1 C9 C10 121.8(8)
C4 C10 C9 120.1(8)
C4 C10 C5 123.3(9)
C9 C10 C5 116.6(8)
C15 C14 C4 176.1(14)
C14 C15 C16 179.6(16)
C17 C16 C21 121.3(12)
C17 C16 C15 119.5(13)
C21 C16 C15 119.2(13)
C16 C17 C18 122.0(14)
C16 C17 H17 119.0
C18 C17 H17 119.0
C17 C18 C19 122.5(12)
C17 C18 H18 118.8
C19 C18 H18 118.8
C18 C19 C20 118.8(8)
C18 C19 C22 123.9(9)
C20 C19 C22 117.3(9)
C19 C20 C21 116.7(10)
C19 C20 H20 121.6
C21 C20 H20 121.6
C16 C21 C20 118.7(10)
C16 C21 H21 120.6
C20 C21 H21 120.6
C23 C22 C19 125.6(9)
C23 C22 H22 117.2
C19 C22 H22 117.2
C22 C23 C24 123.7(9)
C22 C23 H23 118.1
C24 C23 H23 118.1
C25 C24 C28 107.1(7)
C25 C24 C23 124.5(8)
C28 C24 C23 128.3(8)
C25 C24 Fe1 69.2(4)
C28 C24 Fe1 68.9(4)
C23 C24 Fe1 125.7(5)
C24 C25 C26 108.5(8)
C24 C25 Fe1 70.4(4)
C26 C25 Fe1 69.8(4)
C24 C25 H25 125.8
C26 C25 H25 125.8
Fe1 C25 H25 125.7
C27 C26 C25 109.0(7)
C27 C26 Fe1 70.5(5)
C25 C26 Fe1 69.7(4)
C27 C26 H26 125.5
C25 C26 H26 125.5
Fe1 C26 H26 126.0
C26 C27 C28 107.6(7)
C26 C27 Fe1 69.6(5)
C28 C27 Fe1 68.9(4)
C26 C27 H27 126.2
C28 C27 H27 126.2
Fe1 C27 H27 126.8
C27 C28 C24 107.8(7)
C27 C28 Fe1 70.0(4)
C24 C28 Fe1 70.1(4)
C27 C28 H28 126.1
C24 C28 H28 126.1
Fe1 C28 H28 125.4
C29 Fe1 C28 120.5(3)
C29 Fe1 C25 123.2(4)
C28 Fe1 C25 68.4(3)
C29 Fe1 C33 40.8(4)
C28 Fe1 C33 106.3(3)
C25 Fe1 C33 159.3(3)
C29 Fe1 C26 160.6(4)
C28 Fe1 C26 68.2(3)
C25 Fe1 C26 40.6(3)
C33 Fe1 C26 158.0(4)
C29 Fe1 C30 40.8(3)
C28 Fe1 C30 156.2(3)
C25 Fe1 C30 107.3(4)
C33 Fe1 C30 69.0(4)
C26 Fe1 C30 124.7(4)
C29 Fe1 C27 157.2(4)
C28 Fe1 C27 41.1(3)
C25 Fe1 C27 68.1(3)
C33 Fe1 C27 122.0(4)
C26 Fe1 C27 40.0(3)
C30 Fe1 C27 161.0(3)
C29 Fe1 C32 68.1(3)
C28 Fe1 C32 124.3(4)
C25 Fe1 C32 158.5(4)
C33 Fe1 C32 40.8(3)
C26 Fe1 C32 123.4(3)
C30 Fe1 C32 68.3(4)
C27 Fe1 C32 108.8(3)
C29 Fe1 C24 106.1(3)
C28 Fe1 C24 41.0(3)
C25 Fe1 C24 40.4(3)
C33 Fe1 C24 122.6(3)
C26 Fe1 C24 68.2(3)
C30 Fe1 C24 120.5(4)
C27 Fe1 C24 68.7(3)
C32 Fe1 C24 160.3(4)
C29 Fe1 C31 68.2(3)
C28 Fe1 C31 161.9(4)
C25 Fe1 C31 122.1(4)
C33 Fe1 C31 69.0(3)
C26 Fe1 C31 109.2(3)
C30 Fe1 C31 40.2(4)
C27 Fe1 C31 125.4(3)
C32 Fe1 C31 41.0(4)
C24 Fe1 C31 156.3(4)
C33 C29 C30 109.4(7)
C33 C29 Fe1 70.4(5)
C30 C29 Fe1 70.2(5)
C33 C29 H29 125.3
C30 C29 H29 125.3
Fe1 C29 H29 125.6
C31 C30 C29 108.0(8)
C31 C30 Fe1 70.4(5)
C29 C30 Fe1 68.9(5)
C31 C30 H30 126.0
C29 C30 H30 126.0
Fe1 C30 H30 126.2
C30 C31 C32 107.6(8)
C30 C31 Fe1 69.4(5)
C32 C31 Fe1 69.2(5)
C30 C31 H31 126.2
C32 C31 H31 126.2
Fe1 C31 H31 126.8
C33 C32 C31 108.5(8)
C33 C32 Fe1 69.5(5)
C31 C32 Fe1 69.8(5)
C33 C32 H32 125.8
C31 C32 H32 125.8
Fe1 C32 H32 126.5
C29 C33 C32 106.6(8)
C29 C33 Fe1 68.8(5)
C32 C33 Fe1 69.7(5)
C29 C33 H33 126.7
C32 C33 H33 126.7
Fe1 C33 H33 126.3
C39 C34 C35 118.5(10)
C39 C34 H34 120.8
C35 C34 H34 120.8
C34 C35 C36 117.7(9)
C34 C35 H35 121.1
C36 C35 H35 121.1
C37 C36 C35 119.3(10)
C37 C36 H36 120.3
C35 C36 H36 120.3
C36 C37 C38 122.5(11)
C36 C37 H37 118.8
C38 C37 H37 118.8
C37 C38 C39 121.1(11)
C37 C38 H38 119.4
C39 C38 H38 119.4
C38 C39 C34 120.8(11)
C38 C39 H39 119.6
C34 C39 H39 119.6

loop_
_geom_bond_atom_site_label_1
_geom_bond_atom_site_label_2
_geom_bond_distance
C13 N1 1.474(9)
C13 H13A 0.9600
C13 H13B 0.9600
C13 H13C 0.9600
N1 C12 1.380(11)
N1 C11 1.401(10)
C11 O11 1.205(9)
C11 C8 1.478(11)
C12 O12 1.219(10)
C12 C1 1.487(11)
C1 C2 1.367(12)
C1 C9 1.419(12)
C2 C3 1.468(9)
C2 H2 0.9300
C3 C4 1.418(9)
C3 H3 0.9300
C4 C10 1.313(13)
C4 C14 1.482(9)
C5 C6 1.269(13)
C5 C10 1.450(9)
C5 H5 0.9300
C6 C7 1.3890
C6 H6 0.9300
C7 C8 1.387(11)
C7 H7 0.9300
C8 C9 1.404(12)
C9 C10 1.437(11)
C14 C15 1.207(14)
C15 C16 1.479(16)
C16 C17 1.276(18)
C16 C21 1.392(17)
C17 C18 1.360(14)
C17 H17 0.9300
C18 C19 1.374(13)
C18 H18 0.9300
C19 C20 1.388(13)
C19 C22 1.506(11)
C20 C21 1.481(15)
C20 H20 0.9300
C21 H21 0.9300
C22 C23 1.318(12)
C22 H22 0.9300
C23 C24 1.456(11)
C23 H23 0.9300
C24 C25 1.414(12)
C24 C28 1.435(11)
C24 Fe1 2.055(7)
C25 C26 1.415(12)
C25 Fe1 2.039(8)
C25 H25 0.9300
C26 C27 1.399(12)
C26 Fe1 2.041(8)
C26 H26 0.9300
C27 C28 1.435(11)
C27 Fe1 2.052(8)
C27 H27 0.9300
C28 Fe1 2.038(8)
C28 H28 0.9300
Fe1 C29 2.026(8)
Fe1 C33 2.046(8)
Fe1 C30 2.043(9)
Fe1 C32 2.049(8)
Fe1 C31 2.057(8)
C29 C33 1.418(12)
C29 C30 1.420(12)
C29 H29 0.9300
C30 C31 1.409(13)
C30 H30 0.9300
C31 C32 1.438(14)
C31 H31 0.9300
C32 C33 1.428(12)
C32 H32 0.9300
C33 H33 0.9300
C34 C39 1.353(14)
C34 C35 1.419(16)
C34 H34 0.9300
C35 C36 1.429(16)
C35 H35 0.9300
C36 C37 1.307(15)
C36 H36 0.9300
C37 C38 1.330(16)
C37 H37 0.9300
C38 C39 1.350(15)
C38 H38 0.9300
C39 H39 0.9300
